data_2312697
loop_
_publ_author_name
'Zhao, Xiaoya'
'Su, Boya'
'Zhao, Qian'
'Lv, Wan'
'Chen, Litong'
'Huang, Lixin'
'Li, Xia'
'Liao, Shengyun'

_publ_section_title
;
 Construction of pyridine-functionalized metal-organic frameworks for the
 detection of flazasulfuron.
;
_journal_coeditor_code DG3063
_journal_issue 12
_journal_name_full 'Acta crystallographica. Section C, Structural chemistry'
_journal_paper_doi 10.1107/S2053229624011082
_journal_volume 80
_journal_year 2024
_chemical_formula_iupac '[Cu3 (C22 H12 N4 O4)2 (C8 H4 O4)2 (H2 O)2], 2H2 O'
_chemical_formula_moiety 'C60 H36 Cu3 N8 O18, 2(H2 O)'
_chemical_formula_sum 'C60 H40 Cu3 N8 O20'
_chemical_formula_weight 1383.62
_chemical_name_systematic
'Poly[[diaquabis[\m~2~-4'-(pyridin-3-yl)-[2,2':6',2''-terpyridine]-4,4''-dicarboxylato]bis(\m~2~-terephthalato)tricopper(II)] dihydrate]'
_space_group_crystal_system triclinic
_space_group_IT_number 2
_space_group_name_Hall '-P 1'
_space_group_name_H-M_alt 'P -1'
_atom_sites_solution_hydrogens mixed
_atom_sites_solution_primary iterative
_audit_creation_method
;
Olex2 1.5
(compiled 2022.04.07 svn.rca3783a0 for OlexSys, GUI svn.r6498)
;
_cell_angle_alpha 89.525(7)
_cell_angle_beta 78.044(8)
_cell_angle_gamma 66.947(8)
_cell_formula_units_Z 1
_cell_length_a 10.3591(10)
_cell_length_b 11.0086(9)
_cell_length_c 13.9603(14)
_cell_measurement_reflns_used 2631
_cell_measurement_temperature 293
_cell_measurement_theta_max 26.8470
_cell_measurement_theta_min 2.7490
_cell_volume 1428.4(3)
_computing_cell_refinement
;
CrysAlis PRO (Rigaku OD, 2015)
;
_computing_data_collection
;
CrysAlisPro 1.171.39.7e (Rigaku OD, 2015)
;
_computing_data_reduction
;
CrysAlisPro 1.171.39.7e (Rigaku OD, 2015)
;
_computing_molecular_graphics
;
OLEX2 (Dolomanov <i>et al.</i>,  2009)
;
_computing_publication_material
;
OLEX2 (Dolomanov <i>et al.</i>,  2009)
;
_computing_structure_refinement
;
SHELXL2018 (Sheldrick, 2015)
;
_computing_structure_solution
;
olex2.solve (Bourhis <i>et al.</i>,  2015)
;
_diffrn_ambient_temperature 293
_diffrn_detector 'CCD plate'
_diffrn_measured_fraction_theta_full 0.996
_diffrn_measured_fraction_theta_max 0.996
_diffrn_measurement_device 'two-circle diffractometer'
_diffrn_measurement_device_type 'Rigaku XtaLAB mini'
_diffrn_measurement_method '\w scans'
_diffrn_radiation_monochromator graphite
_diffrn_radiation_probe x-ray
_diffrn_radiation_type 'Mo K\a'
_diffrn_radiation_wavelength 0.71073
_diffrn_reflns_av_R_equivalents 0.0358
_diffrn_reflns_av_unetI/netI 0.0823
_diffrn_reflns_limit_h_max 12
_diffrn_reflns_limit_h_min -12
_diffrn_reflns_limit_k_max 13
_diffrn_reflns_limit_k_min -13
_diffrn_reflns_limit_l_max 14
_diffrn_reflns_limit_l_min -16
_diffrn_reflns_number 7337
_diffrn_reflns_theta_full 25.027
_diffrn_reflns_theta_max 25.027
_diffrn_reflns_theta_min 2.925
_diffrn_source 'fine-focus sealed X-ray tube'
_exptl_absorpt_coefficient_mu 1.194
_exptl_absorpt_correction_T_max 1.00000
_exptl_absorpt_correction_T_min 0.63521
_exptl_absorpt_correction_type multi-scan
_exptl_absorpt_process_details
;
(CrysAlis PRO; Rigaku OD, 2015)
;
_exptl_crystal_colour green
_exptl_crystal_density_diffrn 1.608
_exptl_crystal_description block
_exptl_crystal_F_000 703
_exptl_crystal_size_max 0.2
_exptl_crystal_size_mid 0.19
_exptl_crystal_size_min 0.18
_refine_diff_density_max 0.813
_refine_diff_density_min -0.802
_refine_ls_extinction_method none
_refine_ls_goodness_of_fit_ref 0.751
_refine_ls_hydrogen_treatment constr
_refine_ls_matrix_type full
_refine_ls_number_parameters 416
_refine_ls_number_reflns 5025
_refine_ls_number_restraints 4
_refine_ls_restrained_S_all 0.850
_refine_ls_R_factor_all 0.0951
_refine_ls_R_factor_gt 0.0576
_refine_ls_shift/su_max 0.000
_refine_ls_shift/su_mean 0.000
_refine_ls_structure_factor_coef Fsqd
_refine_ls_weighting_details 'w=1/[\s^2^(Fo^2^)+(0.2000P)^2^] where P=(Fo^2^+2Fc^2^)/3'
_refine_ls_weighting_scheme calc
_refine_ls_wR_factor_gt 0.1703
_refine_ls_wR_factor_ref 0.2170
_reflns_number_gt 3270
_reflns_number_total 5025
_reflns_threshold_expression 'I > 2\s(I)'
_cod_data_source_file dg3063sup1.cif
_cod_data_source_block II
_cod_original_cell_volume 1428.4(2)
_cod_database_code 2312697
_shelx_space_group_comment
;
The symmetry employed for this shelxl refinement is uniquely defined
by the following loop, which should always be used as a source of
symmetry information in preference to the above space-group names.
They are only intended as comments.
;
_shelx_estimated_absorpt_t_min 0.796
_shelx_estimated_absorpt_t_max 0.814

loop_
_space_group_symop_operation_xyz
'x, y, z'
'-x, -y, -z'

loop_
_atom_site_type_symbol
_atom_site_label
_atom_site_fract_x
_atom_site_fract_y
_atom_site_fract_z
_atom_site_U_iso_or_equiv
_atom_site_adp_type
_atom_site_calc_flag
_atom_site_occupancy
_atom_site_disorder_assembly
_atom_site_disorder_group
Cu Cu2 0.54518(7) 0.22668(5) -0.16988(5) 0.0354(3) Uani d 1 . .
Cu Cu1 0.000000 0.500000 0.500000 0.0898(6) Uani d 1 . .
N N3 0.3958(5) 0.4169(4) -0.1551(3) 0.0363(10) Uani d 1 . .
O O4 0.5614(4) 0.1744(4) -0.3064(3) 0.0459(10) Uani d 1 . .
O O5 0.0806(4) 0.8804(4) -0.0142(3) 0.0511(11) Uani d 1 . .
O O6 0.4044(5) 0.0966(5) -0.2344(3) 0.0586(12) Uani d 1 . .
N N8 0.4988(4) 0.2641(4) -0.0292(3) 0.0331(10) Uani d 1 . .
C C9 0.3515(5) 0.4760(5) -0.0635(4) 0.0298(11) Uani d 1 . .
C C10 0.4933(6) 0.0543(5) -0.4089(4) 0.0371(12) Uani d 1 . .
C C11 0.2211(5) 0.6848(5) -0.1189(4) 0.0357(12) Uani d 1 . .
N N12 0.6692(5) 0.0469(4) -0.1303(3) 0.0376(10) Uani d 1 . .
O O13 0.7336(5) 0.2929(5) -0.2186(4) 0.0728(15) Uani d 1 . .
H H13A 0.746681 0.301912 -0.279944 0.109 Uiso d 1 . .
H H13B 0.811566 0.231473 -0.211644 0.109 Uiso d 1 . .
C C14 0.2601(6) 0.6230(5) -0.2117(4) 0.0436(14) Uani d 1 . .
H H14 0.226797 0.670575 -0.263236 0.052 Uiso calc 1 . .
C C15 0.3661(6) 0.4086(5) 0.1129(4) 0.0366(12) Uani d 1 . .
H H15 0.301127 0.492017 0.141236 0.044 Uiso calc 1 . .
C C16 0.2646(5) 0.6082(5) -0.0428(4) 0.0335(11) Uani d 1 . .
H H16 0.235157 0.646081 0.021445 0.040 Uiso calc 1 . .
C C17 0.4812(6) 0.1121(5) -0.3087(4) 0.0379(13) Uani d 1 . .
C C18 0.1343(6) 0.8341(5) -0.1023(5) 0.0400(13) Uani d 1 . .
C C19 0.6542(5) 0.0394(5) -0.0324(4) 0.0342(12) Uani d 1 . .
C C20 0.8133(6) -0.1881(6) -0.0535(6) 0.0529(17) Uani d 1 . .
C C21 0.5567(5) 0.1645(5) 0.0278(4) 0.0361(12) Uani d 1 . .
O O22 0.8881(10) -0.3108(7) 0.0801(7) 0.141(3) Uani d 1 . .
O O23 0.0026(9) 0.3254(6) 0.5315(5) 0.119(3) Uani d 1 . .
C C24 0.4043(5) 0.3832(5) 0.0121(4) 0.0325(11) Uani d 1 . .
C C25 0.6179(6) 0.0129(6) -0.4793(4) 0.0454(14) Uani d 1 . .
H H25 0.698465 0.021019 -0.465626 0.055 Uiso calc 1 . .
O O26 0.9447(7) -0.4154(6) -0.0635(6) 0.112(3) Uani d 1 . .
C C27 0.5217(6) 0.1853(6) 0.1273(4) 0.0388(12) Uani d 1 . .
H H27 0.562259 0.117051 0.165455 0.047 Uiso calc 1 . .
C C28 0.3845(7) 0.3302(6) 0.2806(4) 0.0500(15) Uani d 1 . .
C C29 0.3494(7) 0.4892(5) -0.2283(4) 0.0487(15) Uani d 1 . .
H H29 0.377716 0.448706 -0.291701 0.058 Uiso calc 1 . .
O O30 1.0096(8) 0.1667(6) -0.2032(5) 0.0967(19) Uani d 1 . .
H H30A 0.989730 0.247715 -0.188449 0.145 Uiso d 1 . .
H H30B 1.080368 0.118318 -0.179504 0.145 Uiso d 1 . .
C C31 0.3738(6) 0.0402(6) -0.4305(4) 0.0456(14) Uani d 1 . .
H H31 0.288187 0.067207 -0.383208 0.055 Uiso calc 1 . .
C C32 0.0113(7) 0.0789(6) 0.5710(5) 0.0551(17) Uani d 1 . .
H H32 0.018857 0.132169 0.619095 0.066 Uiso calc 1 . .
N N33 0.2056(9) 0.4168(6) 0.4282(5) 0.081(2) Uani d 1 . .
C C34 0.4884(10) 0.2779(7) 0.3362(5) 0.068(2) Uani d 1 . .
H H34 0.583446 0.226189 0.305846 0.082 Uiso calc 1 . .
C C35 0.7560(6) -0.0610(5) -0.1904(5) 0.0472(15) Uani d 1 . .
H H35 0.767740 -0.056179 -0.257956 0.057 Uiso calc 1 . .
C C36 0.4254(6) 0.3084(6) 0.1716(4) 0.0398(13) Uani d 1 . .
C C37 -0.0121(6) 0.1280(6) 0.4828(5) 0.0502(15) Uani d 1 . .
C C38 0.7249(6) -0.0766(6) 0.0085(5) 0.0469(14) Uani d 1 . .
H H38 0.713060 -0.079246 0.076271 0.056 Uiso calc 1 . .
C C39 0.2437(8) 0.3989(6) 0.3297(5) 0.0563(17) Uani d 1 . .
H H39 0.173108 0.433820 0.293637 0.068 Uiso calc 1 . .
C C40 0.4477(13) 0.3041(8) 0.4375(6) 0.093(3) Uani d 1 . .
H H40 0.516789 0.275870 0.475228 0.111 Uiso calc 1 . .
C C41 0.8861(8) -0.3152(8) -0.0076(9) 0.085(3) Uani d 1 . .
C C42 0.8291(6) -0.1802(6) -0.1533(6) 0.0554(18) Uani d 1 . .
H H42 0.888595 -0.254524 -0.196049 0.066 Uiso calc 1 . .
O O43 -0.0438(11) 0.3107(7) 0.3859(7) 0.142(3) Uani d 1 . .
C C44 -0.0240(7) 0.0494(6) 0.4099(5) 0.0560(16) Uani d 1 . .
H H44 -0.040021 0.081908 0.349796 0.067 Uiso calc 1 . .
C C45 0.3066(14) 0.3713(8) 0.4815(6) 0.094(3) Uani d 1 . .
H H45 0.279566 0.386025 0.549589 0.113 Uiso calc 1 . .
C C48 -0.0178(9) 0.2637(8) 0.4614(8) 0.078(2) Uani d 1 . .
O O7 0.1246(6) 0.8963(4) -0.1754(4) 0.0678(14) Uani d 1 . .

loop_
_atom_site_aniso_label
_atom_site_aniso_U_11
_atom_site_aniso_U_22
_atom_site_aniso_U_33
_atom_site_aniso_U_12
_atom_site_aniso_U_13
_atom_site_aniso_U_23
Cu2 0.0472(4) 0.0246(4) 0.0294(4) -0.0093(3) -0.0078(3) -0.0049(2)
Cu1 0.1455(14) 0.0559(7) 0.0586(9) -0.0638(9) 0.0462(8) -0.0256(6)
N3 0.047(3) 0.029(2) 0.025(2) -0.006(2) -0.009(2) -0.0049(17)
O4 0.067(3) 0.036(2) 0.033(2) -0.021(2) -0.0074(19) -0.0066(16)
O5 0.053(2) 0.030(2) 0.052(3) -0.0023(19) -0.002(2) -0.0031(18)
O6 0.075(3) 0.082(3) 0.028(2) -0.045(3) -0.002(2) -0.002(2)
N8 0.036(2) 0.029(2) 0.031(2) -0.0091(19) -0.0072(19) 0.0010(17)
C9 0.032(2) 0.034(2) 0.024(3) -0.015(2) -0.005(2) 0.002(2)
C10 0.049(3) 0.034(3) 0.025(3) -0.014(2) -0.008(2) 0.001(2)
C11 0.034(3) 0.028(2) 0.039(3) -0.007(2) -0.008(2) -0.004(2)
N12 0.035(2) 0.029(2) 0.046(3) -0.0115(19) -0.005(2) -0.004(2)
O13 0.069(3) 0.052(3) 0.093(4) -0.027(2) -0.003(3) -0.006(3)
C14 0.054(3) 0.034(3) 0.036(3) -0.009(3) -0.012(3) 0.003(2)
C15 0.043(3) 0.034(3) 0.030(3) -0.014(2) -0.003(2) -0.004(2)
C16 0.036(3) 0.030(2) 0.032(3) -0.012(2) -0.003(2) -0.004(2)
C17 0.049(3) 0.034(3) 0.031(3) -0.012(3) -0.017(3) 0.000(2)
C18 0.034(3) 0.032(3) 0.052(4) -0.012(2) -0.007(3) 0.002(3)
C19 0.032(3) 0.032(3) 0.044(3) -0.015(2) -0.013(2) 0.006(2)
C20 0.035(3) 0.035(3) 0.094(6) -0.014(3) -0.025(3) 0.016(3)
C21 0.034(3) 0.030(3) 0.045(3) -0.014(2) -0.009(2) 0.006(2)
O22 0.148(7) 0.091(5) 0.153(8) -0.016(5) -0.038(6) 0.077(5)
O23 0.184(7) 0.064(3) 0.106(5) -0.080(4) 0.037(5) -0.018(3)
C24 0.035(3) 0.029(2) 0.036(3) -0.016(2) -0.007(2) 0.001(2)
C25 0.044(3) 0.053(3) 0.039(3) -0.021(3) -0.005(3) -0.007(3)
O26 0.080(4) 0.048(3) 0.196(8) -0.006(3) -0.043(5) 0.026(4)
C27 0.043(3) 0.044(3) 0.033(3) -0.020(3) -0.013(2) 0.011(2)
C28 0.074(4) 0.051(3) 0.030(3) -0.032(3) -0.008(3) 0.000(3)
C29 0.069(4) 0.038(3) 0.029(3) -0.010(3) -0.013(3) -0.004(2)
O30 0.114(5) 0.074(4) 0.097(5) -0.020(4) -0.047(4) 0.026(4)
C31 0.045(3) 0.057(4) 0.029(3) -0.021(3) 0.005(2) -0.005(3)
C32 0.057(4) 0.053(4) 0.057(4) -0.030(3) 0.002(3) -0.014(3)
N33 0.147(6) 0.060(4) 0.036(3) -0.059(4) 0.016(4) -0.011(3)
C34 0.104(6) 0.059(4) 0.047(4) -0.034(4) -0.024(4) 0.013(3)
C35 0.046(3) 0.037(3) 0.050(4) -0.007(3) -0.014(3) -0.015(3)
C36 0.044(3) 0.048(3) 0.033(3) -0.025(3) -0.005(2) 0.002(2)
C37 0.047(3) 0.036(3) 0.062(4) -0.018(3) 0.003(3) -0.001(3)
C38 0.036(3) 0.043(3) 0.063(4) -0.016(3) -0.014(3) 0.015(3)
C39 0.083(5) 0.058(4) 0.035(3) -0.041(4) -0.002(3) 0.002(3)
C40 0.177(10) 0.069(5) 0.044(5) -0.052(7) -0.044(6) 0.020(4)
C41 0.048(4) 0.056(5) 0.147(10) -0.013(4) -0.029(5) 0.044(6)
C42 0.033(3) 0.032(3) 0.098(6) -0.007(3) -0.016(3) -0.015(3)
O43 0.224(10) 0.094(5) 0.164(8) -0.090(6) -0.107(7) 0.072(5)
C44 0.062(4) 0.057(4) 0.055(4) -0.030(3) -0.013(3) 0.008(3)
C45 0.188(11) 0.066(5) 0.026(4) -0.054(7) -0.012(6) 0.002(4)
C48 0.082(5) 0.048(4) 0.103(7) -0.031(4) -0.006(5) 0.008(4)
O7 0.087(4) 0.036(2) 0.065(3) -0.010(2) -0.015(3) 0.010(2)

loop_
_atom_type_symbol
_atom_type_description
_atom_type_scat_dispersion_real
_atom_type_scat_dispersion_imag
_atom_type_scat_source
C C 0.0033 0.0016 'International Tables Vol C Tables 4.2.6.8 and 6.1.1.4'
H H 0.0000 0.0000 'International Tables Vol C Tables 4.2.6.8 and 6.1.1.4'
Cu Cu 0.3201 1.2651 'International Tables Vol C Tables 4.2.6.8 and 6.1.1.4'
N N 0.0061 0.0033 'International Tables Vol C Tables 4.2.6.8 and 6.1.1.4'
O O 0.0106 0.0060 'International Tables Vol C Tables 4.2.6.8 and 6.1.1.4'

loop_
_geom_angle_atom_site_label_1
_geom_angle_atom_site_label_2
_geom_angle_atom_site_label_3
_geom_angle_site_symmetry_1
_geom_angle_site_symmetry_3
_geom_angle
_geom_angle_publ_flag
N3 Cu2 O6 . . 101.05(16) ?
N3 Cu2 O13 . . 92.23(18) ?
O4 Cu2 N3 . . 101.42(17) ?
O4 Cu2 O6 . . 53.63(15) ?
O4 Cu2 N12 . . 98.35(17) ?
O4 Cu2 O13 . . 89.87(19) ?
N8 Cu2 N3 . . 79.00(17) ?
N8 Cu2 O4 . . 168.18(17) ?
N8 Cu2 O6 . . 114.58(16) ?
N8 Cu2 N12 . . 80.19(18) ?
N8 Cu2 O13 . . 101.93(19) ?
N12 Cu2 N3 . . 158.99(18) ?
N12 Cu2 O6 . . 85.03(16) ?
N12 Cu2 O13 . . 94.85(18) ?
O13 Cu2 O6 . . 142.82(16) ?
O23 Cu1 O23 2_566 . 180.0 ?
O23 Cu1 N33 . . 90.5(3) ?
O23 Cu1 N33 . 2_566 89.5(3) ?
O23 Cu1 N33 2_566 2_566 90.5(3) ?
O23 Cu1 N33 2_566 . 89.5(3) ?
O23 Cu1 O43 2_566 . 129.7(3) ?
O23 Cu1 O43 . . 50.3(3) ?
N33 Cu1 N33 . 2_566 180.0 ?
N33 Cu1 O43 2_566 . 93.8(3) ?
N33 Cu1 O43 . . 86.2(3) ?
C9 N3 Cu2 . . 115.0(3) ?
C29 N3 Cu2 . . 126.2(4) ?
C29 N3 C9 . . 118.5(4) ?
C17 O4 Cu2 . . 108.7(3) ?
C17 O6 Cu2 . . 75.2(3) ?
C21 N8 Cu2 . . 118.9(3) ?
C24 N8 Cu2 . . 120.4(3) ?
C24 N8 C21 . . 120.5(5) ?
N3 C9 C16 . . 122.4(5) ?
N3 C9 C24 . . 113.3(4) ?
C16 C9 C24 . . 124.2(4) ?
C25 C10 C17 . . 122.3(5) ?
C25 C10 C31 . . 118.6(5) ?
C31 C10 C17 . . 119.1(5) ?
C14 C11 C16 . . 118.3(5) ?
C14 C11 C18 . . 119.8(5) ?
C16 C11 C18 . . 121.9(5) ?
C19 N12 Cu2 . . 114.1(3) ?
C35 N12 Cu2 . . 126.9(4) ?
C35 N12 C19 . . 119.0(5) ?
Cu2 O13 H13A . . 109.6 ?
Cu2 O13 H13B . . 109.6 ?
H13A O13 H13B . . 104.5 ?
C11 C14 H14 . . 120.2 ?
C11 C14 C29 . . 119.7(5) ?
C29 C14 H14 . . 120.2 ?
C24 C15 H15 . . 120.3 ?
C24 C15 C36 . . 119.4(5) ?
C36 C15 H15 . . 120.3 ?
C9 C16 C11 . . 119.3(5) ?
C9 C16 H16 . . 120.4 ?
C11 C16 H16 . . 120.4 ?
O4 C17 C10 . . 114.7(5) ?
O6 C17 O4 . . 122.4(5) ?
O6 C17 C10 . . 122.8(5) ?
O5 C18 C11 . . 116.2(5) ?
O7 C18 O5 . . 126.9(5) ?
O7 C18 C11 . . 116.9(5) ?
N12 C19 C21 . . 114.9(4) ?
N12 C19 C38 . . 122.4(5) ?
C38 C19 C21 . . 122.7(5) ?
C38 C20 C41 . . 117.9(8) ?
C42 C20 C38 . . 119.1(6) ?
C42 C20 C41 . . 123.0(7) ?
N8 C21 C19 . . 111.8(5) ?
C27 C21 N8 . . 120.7(5) ?
C27 C21 C19 . . 127.5(5) ?
C48 O23 Cu1 . . 113.5(6) ?
N8 C24 C9 . . 111.6(4) ?
N8 C24 C15 . . 120.6(5) ?
C15 C24 C9 . . 127.8(5) ?
C10 C25 H25 . . 119.5 ?
C10 C25 C31 . 2_654 121.0(5) ?
C31 C25 H25 2_654 . 119.5 ?
C21 C27 H27 . . 120.1 ?
C21 C27 C36 . . 119.8(5) ?
C36 C27 H27 . . 120.1 ?
C34 C28 C36 . . 120.4(6) ?
C39 C28 C34 . . 118.1(6) ?
C39 C28 C36 . . 121.5(6) ?
N3 C29 C14 . . 121.6(5) ?
N3 C29 H29 . . 119.2 ?
C14 C29 H29 . . 119.2 ?
H30A O30 H30B . . 109.4 ?
C10 C31 H31 . . 119.8 ?
C25 C31 C10 2_654 . 120.3(5) ?
C25 C31 H31 2_654 . 119.8 ?
C37 C32 H32 . . 119.4 ?
C37 C32 C44 . 2_556 121.3(6) ?
C44 C32 H32 2_556 . 119.4 ?
C39 N33 Cu1 . . 121.9(7) ?
C39 N33 C45 . . 120.0(8) ?
C45 N33 Cu1 . . 118.0(6) ?
C28 C34 H34 . . 120.5 ?
C40 C34 C28 . . 119.0(8) ?
C40 C34 H34 . . 120.5 ?
N12 C35 H35 . . 119.4 ?
N12 C35 C42 . . 121.1(6) ?
C42 C35 H35 . . 119.4 ?
C15 C36 C27 . . 118.9(5) ?
C15 C36 C28 . . 121.3(5) ?
C27 C36 C28 . . 119.8(5) ?
C32 C37 C44 . . 120.1(6) ?
C32 C37 C48 . . 120.6(7) ?
C44 C37 C48 . . 119.2(7) ?
C19 C38 C20 . . 118.5(6) ?
C19 C38 H38 . . 120.7 ?
C20 C38 H38 . . 120.7 ?
C28 C39 H39 . . 119.1 ?
N33 C39 C28 . . 121.8(7) ?
N33 C39 H39 . . 119.1 ?
C34 C40 H40 . . 120.1 ?
C45 C40 C34 . . 119.8(9) ?
C45 C40 H40 . . 120.1 ?
O22 C41 C20 . . 119.4(9) ?
O26 C41 C20 . . 115.9(10) ?
O26 C41 O22 . . 124.6(8) ?
C20 C42 C35 . . 119.9(6) ?
C20 C42 H42 . . 120.1 ?
C35 C42 H42 . . 120.1 ?
C48 O43 Cu1 . . 72.3(6) ?
C32 C44 C37 2_556 . 118.6(6) ?
C32 C44 H44 2_556 . 120.7 ?
C37 C44 H44 . . 120.7 ?
N33 C45 H45 . . 119.5 ?
C40 C45 N33 . . 121.1(7) ?
C40 C45 H45 . . 119.5 ?
O23 C48 C37 . . 114.4(8) ?
O43 C48 O23 . . 123.9(8) ?
O43 C48 C37 . . 121.7(9) ?

loop_
_geom_bond_atom_site_label_1
_geom_bond_atom_site_label_2
_geom_bond_site_symmetry_2
_geom_bond_distance
_geom_bond_publ_flag
Cu2 N3 . 2.039(4) ?
Cu2 O4 . 1.950(4) ?
Cu2 O6 . 2.681(4) ?
Cu2 N8 . 1.931(4) ?
Cu2 N12 . 2.039(4) ?
Cu2 O13 . 2.316(5) ?
Cu1 O23 2_566 1.960(5) ?
Cu1 O23 . 1.960(5) ?
Cu1 N33 2_566 1.996(8) ?
Cu1 N33 . 1.996(8) ?
Cu1 O43 . 2.860(8) ?
N3 C9 . 1.344(6) ?
N3 C29 . 1.341(7) ?
O4 C17 . 1.273(6) ?
O5 C18 . 1.260(7) ?
O6 C17 . 1.225(7) ?
N8 C21 . 1.364(7) ?
N8 C24 . 1.336(6) ?
C9 C16 . 1.373(7) ?
C9 C24 . 1.497(7) ?
C10 C17 . 1.502(7) ?
C10 C25 . 1.364(8) ?
C10 C31 . 1.398(8) ?
C11 C14 . 1.373(8) ?
C11 C16 . 1.389(8) ?
C11 C18 . 1.525(7) ?
N12 C19 . 1.348(7) ?
N12 C35 . 1.338(7) ?
O13 H13A . 0.8504 ?
O13 H13B . 0.8500 ?
C14 H14 . 0.9300 ?
C14 C29 . 1.389(8) ?
C15 H15 . 0.9300 ?
C15 C24 . 1.379(7) ?
C15 C36 . 1.389(8) ?
C16 H16 . 0.9300 ?
C18 O7 . 1.224(7) ?
C19 C21 . 1.483(7) ?
C19 C38 . 1.387(7) ?
C20 C38 . 1.379(9) ?
C20 C41 . 1.515(10) ?
C20 C42 . 1.375(10) ?
C21 C27 . 1.358(8) ?
O22 C41 . 1.232(13) ?
O23 C48 . 1.294(11) ?
C25 H25 . 0.9300 ?
C25 C31 2_654 1.365(8) ?
O26 C41 . 1.220(12) ?
C27 H27 . 0.9300 ?
C27 C36 . 1.383(8) ?
C28 C34 . 1.395(10) ?
C28 C36 . 1.486(8) ?
C28 C39 . 1.378(9) ?
C29 H29 . 0.9300 ?
O30 H30A . 0.8496 ?
O30 H30B . 0.8499 ?
C31 H31 . 0.9300 ?
C32 H32 . 0.9300 ?
C32 C37 . 1.370(9) ?
C32 C44 2_556 1.395(9) ?
N33 C39 . 1.344(8) ?
N33 C45 . 1.343(12) ?
C34 H34 . 0.9300 ?
C34 C40 . 1.388(10) ?
C35 H35 . 0.9300 ?
C35 C42 . 1.392(9) ?
C37 C44 . 1.396(9) ?
C37 C48 . 1.502(9) ?
C38 H38 . 0.9300 ?
C39 H39 . 0.9300 ?
C40 H40 . 0.9300 ?
C40 C45 . 1.360(14) ?
C42 H42 . 0.9300 ?
O43 C48 . 1.203(12) ?
C44 H44 . 0.9300 ?
C45 H45 . 0.9300 ?

loop_
_geom_torsion_atom_site_label_1
_geom_torsion_atom_site_label_2
_geom_torsion_atom_site_label_3
_geom_torsion_atom_site_label_4
_geom_torsion_site_symmetry_1
_geom_torsion_site_symmetry_2
_geom_torsion_site_symmetry_3
_geom_torsion_site_symmetry_4
_geom_torsion
_geom_torsion_publ_flag
Cu2 N3 C9 C16 . . . . 172.1(4) ?
Cu2 N3 C9 C24 . . . . -8.8(5) ?
Cu2 N3 C29 C14 . . . . -172.2(5) ?
Cu2 O4 C17 O6 . . . . 2.9(7) ?
Cu2 O4 C17 C10 . . . . -174.5(3) ?
Cu2 O6 C17 O4 . . . . -2.1(5) ?
Cu2 O6 C17 C10 . . . . 175.1(5) ?
Cu2 N8 C21 C19 . . . . 2.0(6) ?
Cu2 N8 C21 C27 . . . . -177.0(4) ?
Cu2 N8 C24 C9 . . . . -2.8(5) ?
Cu2 N8 C24 C15 . . . . 177.1(4) ?
Cu2 N12 C19 C21 . . . . -3.0(5) ?
Cu2 N12 C19 C38 . . . . 177.0(4) ?
Cu2 N12 C35 C42 . . . . -176.4(4) ?
Cu1 O23 C48 C37 . . . . 178.4(5) ?
Cu1 O23 C48 O43 . . . . -3.9(13) ?
Cu1 N33 C39 C28 . . . . -173.7(5) ?
Cu1 N33 C45 C40 . . . . 174.7(6) ?
Cu1 O43 C48 O23 . . . . 2.6(9) ?
Cu1 O43 C48 C37 . . . . -179.8(9) ?
N3 C9 C16 C11 . . . . -0.5(7) ?
N3 C9 C24 N8 . . . . 7.6(6) ?
N3 C9 C24 C15 . . . . -172.3(5) ?
N8 C21 C27 C36 . . . . 0.5(8) ?
C9 N3 C29 C14 . . . . 1.4(9) ?
C11 C14 C29 N3 . . . . 2.0(9) ?
N12 C19 C21 N8 . . . . 0.8(6) ?
N12 C19 C21 C27 . . . . 179.8(5) ?
N12 C19 C38 C20 . . . . -0.2(8) ?
N12 C35 C42 C20 . . . . -0.4(9) ?
C14 C11 C16 C9 . . . . 3.9(8) ?
C14 C11 C18 O5 . . . . 167.7(5) ?
C14 C11 C18 O7 . . . . -12.7(8) ?
C16 C9 C24 N8 . . . . -173.4(5) ?
C16 C9 C24 C15 . . . . 6.7(8) ?
C16 C11 C14 C29 . . . . -4.6(8) ?
C16 C11 C18 O5 . . . . -13.2(7) ?
C16 C11 C18 O7 . . . . 166.4(5) ?
C17 C10 C25 C31 . . . 2_654 179.5(5) ?
C17 C10 C31 C25 . . . 2_654 -179.5(5) ?
C18 C11 C14 C29 . . . . 174.6(5) ?
C18 C11 C16 C9 . . . . -175.2(5) ?
C19 N12 C35 C42 . . . . 0.8(8) ?
C19 C21 C27 C36 . . . . -178.4(5) ?
C21 N8 C24 C9 . . . . -178.4(4) ?
C21 N8 C24 C15 . . . . 1.5(7) ?
C21 C19 C38 C20 . . . . 179.9(5) ?
C21 C27 C36 C15 . . . . 0.2(8) ?
C21 C27 C36 C28 . . . . 178.6(5) ?
C24 N8 C21 C19 . . . . 177.7(4) ?
C24 N8 C21 C27 . . . . -1.4(7) ?
C24 C9 C16 C11 . . . . -179.4(5) ?
C24 C15 C36 C27 . . . . 0.0(8) ?
C24 C15 C36 C28 . . . . -178.4(5) ?
C25 C10 C17 O4 . . . . 30.7(7) ?
C25 C10 C17 O6 . . . . -146.7(6) ?
C25 C10 C31 C25 . . . 2_654 -0.6(10) ?
C28 C34 C40 C45 . . . . 5.0(11) ?
C29 N3 C9 C16 . . . . -2.2(8) ?
C29 N3 C9 C24 . . . . 176.9(5) ?
C31 C10 C17 O4 . . . . -150.4(5) ?
C31 C10 C17 O6 . . . . 32.2(8) ?
C31 C10 C25 C31 . . . 2_654 0.6(10) ?
C32 C37 C44 C32 . . . 2_556 -0.1(11) ?
C32 C37 C48 O23 . . . . 0.7(11) ?
C32 C37 C48 O43 . . . . -177.0(9) ?
C34 C28 C36 C15 . . . . -139.8(6) ?
C34 C28 C36 C27 . . . . 41.8(8) ?
C34 C28 C39 N33 . . . . 0.5(9) ?
C34 C40 C45 N33 . . . . -2.2(13) ?
C35 N12 C19 C21 . . . . 179.5(4) ?
C35 N12 C19 C38 . . . . -0.5(7) ?
C36 C15 C24 N8 . . . . -0.8(8) ?
C36 C15 C24 C9 . . . . 179.0(5) ?
C36 C28 C34 C40 . . . . 177.6(6) ?
C36 C28 C39 N33 . . . . 178.7(5) ?
C38 C19 C21 N8 . . . . -179.2(5) ?
C38 C19 C21 C27 . . . . -0.3(8) ?
C38 C20 C41 O22 . . . . -14.1(11) ?
C38 C20 C41 O26 . . . . 169.0(7) ?
C38 C20 C42 C35 . . . . -0.2(9) ?
C39 C28 C34 C40 . . . . -4.1(10) ?
C39 C28 C36 C15 . . . . 41.9(8) ?
C39 C28 C36 C27 . . . . -136.5(6) ?
C39 N33 C45 C40 . . . . -1.5(12) ?
C41 C20 C38 C19 . . . . -178.1(5) ?
C41 C20 C42 C35 . . . . 178.3(6) ?
C42 C20 C38 C19 . . . . 0.5(8) ?
C42 C20 C41 O22 . . . . 167.4(8) ?
C42 C20 C41 O26 . . . . -9.6(10) ?
C44 C32 C37 C44 2_556 . . . 0.1(11) ?
C44 C32 C37 C48 2_556 . . . -176.8(6) ?
C44 C37 C48 O23 . . . . -176.2(7) ?
C44 C37 C48 O43 . . . . 6.0(13) ?
C45 N33 C39 C28 . . . . 2.4(10) ?
C48 C37 C44 C32 . . . 2_556 176.8(6) ?

_cod_database_fobs_code 2312697
